data_4348302
loop_
_publ_author_name
'Haldar, Ritesh'
'Gurunatha, K. L.'
'Sikdar, Nivedita'
'Maji, Tapas Kumar'

_publ_section_title
;
 1D chains, 2D networks and 3D interdigitated frameworks of isoorotic acid
 or 4,4&#x2032;-bipyridyl and isoorotic acid: syntheses, structures, and
 sorption properties
;
_journal_issue 3
_journal_name_full 'Inorganic Chemistry Frontiers'
_journal_page_first 278
_journal_paper_doi 10.1039/C4QI00129J
_journal_volume 2
_journal_year 2015
_chemical_formula_sum 'C5 H8 Mn N2 O7'
_chemical_formula_weight 263.07
_space_group_IT_number 14
_space_group_name_Hall '-P 2yn'
_space_group_name_H-M_alt 'P 1 21/n 1'
_symmetry_cell_setting monoclinic
_symmetry_space_group_name_H-M 'P 1 21/n 1'
_atom_sites_solution_hydrogens geom
_atom_sites_solution_primary direct
_atom_sites_solution_secondary difmap
_audit_block_doi 10.5517/cc139xgs
_audit_creation_method SHELXL-97
_audit_update_record
;
2014-09-01 deposited with the CCDC.
2015-03-06 downloaded from the CCDC.
;
_cell_angle_alpha 90.00
_cell_angle_beta 90.199(2)
_cell_angle_gamma 90.00
_cell_formula_units_Z 4
_cell_length_a 5.2909(2)
_cell_length_b 12.0901(5)
_cell_length_c 13.9601(5)
_cell_measurement_reflns_used 2769
_cell_measurement_temperature 293(2)
_cell_measurement_theta_max 23.97
_cell_measurement_theta_min 2.43
_cell_volume 892.99(6)
_computing_cell_refinement SMART
_computing_data_collection 'SMART (Bruker,2000)'
_computing_data_reduction 'SAINT (Bruker,2000)'
_computing_molecular_graphics 'Mercury 1.4.1'
_computing_publication_material 'PLATON (Spek, 2003)'
_computing_structure_refinement 'SHELXL-97 (Sheldrick, 1997)'
_computing_structure_solution 'SIR-92 (Altomare et al. 1994)'
_diffrn_ambient_temperature 293(2)
_diffrn_measured_fraction_theta_full 0.895
_diffrn_measured_fraction_theta_max 0.895
_diffrn_radiation_monochromator graphite
_diffrn_radiation_source 'fine-focus sealed tube'
_diffrn_radiation_type MoK\a
_diffrn_radiation_wavelength 0.71073
_diffrn_reflns_av_R_equivalents 0.0210
_diffrn_reflns_av_sigmaI/netI 0.0336
_diffrn_reflns_limit_h_max 3
_diffrn_reflns_limit_h_min -6
_diffrn_reflns_limit_k_max 14
_diffrn_reflns_limit_k_min -16
_diffrn_reflns_limit_l_max 18
_diffrn_reflns_limit_l_min -19
_diffrn_reflns_number 5162
_diffrn_reflns_theta_full 28.95
_diffrn_reflns_theta_max 28.95
_diffrn_reflns_theta_min 2.23
_exptl_absorpt_coefficient_mu 1.500
_exptl_absorpt_correction_T_max 0.9609
_exptl_absorpt_correction_T_min 0.7516
_exptl_absorpt_correction_type empirical
_exptl_absorpt_process_details SADABS
_exptl_crystal_colour Colourless
_exptl_crystal_density_diffrn 1.957
_exptl_crystal_density_method 'not measured'
_exptl_crystal_description 'Square block'
_exptl_crystal_F_000 532
_exptl_crystal_size_max 0.14
_exptl_crystal_size_mid 0.08
_exptl_crystal_size_min 0.08
_refine_diff_density_max 0.365
_refine_diff_density_min -0.324
_refine_diff_density_rms 0.081
_refine_ls_extinction_method none
_refine_ls_goodness_of_fit_ref 1.064
_refine_ls_hydrogen_treatment noref
_refine_ls_matrix_type full
_refine_ls_number_parameters 168
_refine_ls_number_reflns 2106
_refine_ls_number_restraints 0
_refine_ls_restrained_S_all 1.064
_refine_ls_R_factor_all 0.0462
_refine_ls_R_factor_gt 0.0319
_refine_ls_shift/su_max 0.000
_refine_ls_shift/su_mean 0.000
_refine_ls_structure_factor_coef Fsqd
_refine_ls_weighting_details 'calc w=1/[\s^2^(Fo^2^)+(0.0297P)^2^+0.9914P] where P=(Fo^2^+2Fc^2^)/3'
_refine_ls_weighting_scheme calc
_refine_ls_wR_factor_gt 0.0710
_refine_ls_wR_factor_ref 0.0826
_reflns_number_gt 1695
_reflns_number_total 2106
_reflns_threshold_expression >2sigma(I)
_cod_data_source_file c4qi00129j2.cif
_cod_data_source_block compound2
_cod_depositor_comments
;
The following automatic conversions were performed:

data item '_symmetry_cell_setting' value 'Monoclinic' was changed to
'monoclinic' in accordance with the
/home/saulius/struct/COD-crude-data/automatic-downloads/DataCite-retrospective/RSC/depositions/lib/dictionaries/cif_core.dic
dictionary named 'cif_core.dic' version 2.4.2 last updated on
2011-04-26.

Automatic conversion script
Id: cif_fix_values 6909 2019-04-08 15:41:33Z antanas 
;
_cod_original_sg_symbol_H-M P21/n
_cod_database_code 4348302

loop_
_symmetry_equiv_pos_as_xyz
'x, y, z'
'-x+1/2, y+1/2, -z+1/2'
'-x, -y, -z'
'x-1/2, -y-1/2, z-1/2'

loop_
_atom_site_label
_atom_site_type_symbol
_atom_site_fract_x
_atom_site_fract_y
_atom_site_fract_z
_atom_site_U_iso_or_equiv
_atom_site_adp_type
_atom_site_occupancy
_atom_site_symmetry_multiplicity
_atom_site_calc_flag
C1 C 0.6646(5) 0.36045(19) 0.05944(16) 0.0194(5) Uani 1 1 d
C2 C 0.9379(5) 0.36168(19) -0.08146(15) 0.0185(5) Uani 1 1 d
C3 C 0.9352(5) 0.2149(2) 0.03274(16) 0.0209(5) Uani 1 1 d
C4 C 1.0398(5) 0.25854(19) -0.04883(16) 0.0184(5) Uani 1 1 d
C5 C 1.2487(5) 0.1987(2) -0.09802(16) 0.0205(5) Uani 1 1 d
N1 N 0.7554(4) 0.26081(16) 0.08809(13) 0.0201(4) Uani 1 1 d
N2 N 0.7563(4) 0.40583(17) -0.02327(14) 0.0221(5) Uani 1 1 d
O1 O 0.9299(4) 0.04528(18) 0.22155(16) 0.0327(5) Uani 1 1 d
O2 O 0.4071(4) 0.05214(16) 0.12851(13) 0.0235(4) Uani 1 1 d
O3 O 0.2807(4) 0.27119(18) 0.22830(17) 0.0360(5) Uani 1 1 d
O4 O 0.4971(4) 0.41210(14) 0.10456(12) 0.0275(4) Uani 1 1 d
O5 O 0.9939(4) 0.41496(14) -0.15514(11) 0.0254(4) Uani 1 1 d
O6 O 1.3521(4) 0.12037(16) -0.05434(12) 0.0318(5) Uani 1 1 d
O7 O 1.3180(4) 0.22958(15) -0.18043(12) 0.0274(4) Uani 1 1 d
Mn1 Mn 0.62285(7) 0.16870(3) 0.21843(2) 0.02077(12) Uani 1 1 d
H1 H 0.936(7) 0.012(3) 0.260(3) 0.045(12) Uiso 1 1 d
H2 H 1.087(7) 0.047(3) 0.192(2) 0.051(10) Uiso 1 1 d
H3 H 0.487(7) -0.002(3) 0.114(2) 0.041(10) Uiso 1 1 d
H4 H 0.384(7) 0.080(3) 0.073(3) 0.048(10) Uiso 1 1 d
H5 H 0.156(6) 0.275(2) 0.260(2) 0.029(8) Uiso 1 1 d
H6 H 0.306(8) 0.323(3) 0.198(3) 0.065(13) Uiso 1 1 d
H7 H 0.986(5) 0.141(2) 0.0519(19) 0.028(7) Uiso 1 1 d
H8 H 0.690(6) 0.464(3) -0.045(2) 0.033(8) Uiso 1 1 d

loop_
_atom_site_aniso_label
_atom_site_aniso_U_11
_atom_site_aniso_U_22
_atom_site_aniso_U_33
_atom_site_aniso_U_23
_atom_site_aniso_U_13
_atom_site_aniso_U_12
C1 0.0219(13) 0.0202(11) 0.0161(10) 0.0016(9) 0.0057(9) 0.0018(10)
C2 0.0210(13) 0.0193(11) 0.0151(10) -0.0014(8) 0.0046(9) 0.0013(10)
C3 0.0232(14) 0.0221(12) 0.0176(11) 0.0037(9) 0.0059(10) 0.0063(10)
C4 0.0192(13) 0.0200(11) 0.0161(10) 0.0010(9) 0.0031(9) 0.0054(9)
C5 0.0215(13) 0.0238(12) 0.0161(10) -0.0024(9) 0.0042(10) 0.0032(10)
N1 0.0224(11) 0.0217(10) 0.0163(9) 0.0035(8) 0.0071(8) 0.0059(9)
N2 0.0280(12) 0.0185(10) 0.0198(10) 0.0053(8) 0.0105(9) 0.0083(9)
O1 0.0282(12) 0.0377(12) 0.0321(11) 0.0127(9) 0.0083(9) 0.0080(9)
O2 0.0279(11) 0.0235(9) 0.0189(9) -0.0022(7) 0.0031(8) 0.0076(8)
O3 0.0263(12) 0.0345(12) 0.0472(13) 0.0132(10) 0.0188(10) 0.0056(9)
O4 0.0311(11) 0.0255(9) 0.0261(9) 0.0044(7) 0.0167(8) 0.0093(8)
O5 0.0353(11) 0.0222(9) 0.0187(8) 0.0047(6) 0.0130(7) 0.0072(8)
O6 0.0414(12) 0.0345(10) 0.0197(8) 0.0051(8) 0.0071(8) 0.0230(9)
O7 0.0266(11) 0.0352(10) 0.0206(8) 0.0065(7) 0.0111(8) 0.0107(8)
Mn1 0.0225(2) 0.0245(2) 0.01536(18) -0.00033(14) 0.00655(14) -0.00115(16)

loop_
_atom_type_symbol
_atom_type_description
_atom_type_scat_dispersion_real
_atom_type_scat_dispersion_imag
_atom_type_scat_source
C C 0.0033 0.0016 'International Tables Vol C Tables 4.2.6.8 and 6.1.1.4'
H H 0.0000 0.0000 'International Tables Vol C Tables 4.2.6.8 and 6.1.1.4'
N N 0.0061 0.0033 'International Tables Vol C Tables 4.2.6.8 and 6.1.1.4'
O O 0.0106 0.0060 'International Tables Vol C Tables 4.2.6.8 and 6.1.1.4'
Mn Mn 0.3368 0.7283 'International Tables Vol C Tables 4.2.6.8 and 6.1.1.4'

loop_
_citation_id
_citation_doi
_citation_year
1 10.1039/C4QI00129J 2015

loop_
_geom_angle_atom_site_label_1
_geom_angle_atom_site_label_2
_geom_angle_atom_site_label_3
_geom_angle
_geom_angle_site_symmetry_1
_geom_angle_site_symmetry_3
O4 C1 N1 122.9(2) . .
O4 C1 N2 118.5(2) . .
N1 C1 N2 118.6(2) . .
O5 C2 N2 117.1(2) . .
O5 C2 C4 128.4(2) . .
N2 C2 C4 114.51(19) . .
N1 C3 C4 127.2(2) . .
C3 C4 C2 116.5(2) . .
C3 C4 C5 119.8(2) . .
C2 C4 C5 123.7(2) . .
O6 C5 O7 122.6(2) . .
O6 C5 C4 117.8(2) . .
O7 C5 C4 119.6(2) . .
C3 N1 C1 116.51(19) . .
C3 N1 Mn1 118.91(15) . .
C1 N1 Mn1 124.57(15) . .
C1 N2 C2 126.6(2) . .
C2 O5 Mn1 120.69(15) . 4_665
C5 O7 Mn1 129.05(16) . 4_665
O7 Mn1 O5 83.23(7) 4_566 4_566
O7 Mn1 O3 91.73(8) 4_566 .
O5 Mn1 O3 87.13(8) 4_566 .
O7 Mn1 O2 173.30(7) 4_566 .
O5 Mn1 O2 90.09(7) 4_566 .
O3 Mn1 O2 88.35(8) . .
O7 Mn1 O1 91.27(8) 4_566 .
O5 Mn1 O1 84.33(8) 4_566 .
O3 Mn1 O1 170.56(8) . .
O2 Mn1 O1 87.63(8) . .
O7 Mn1 N1 95.64(7) 4_566 .
O5 Mn1 N1 178.40(7) 4_566 .
O3 Mn1 N1 91.76(8) . .
O2 Mn1 N1 91.04(7) . .
O1 Mn1 N1 96.85(8) . .

loop_
_geom_bond_atom_site_label_1
_geom_bond_atom_site_label_2
_geom_bond_distance
_geom_bond_site_symmetry_2
C1 O4 1.256(3) .
C1 N1 1.357(3) .
C1 N2 1.369(3) .
C2 O5 1.250(3) .
C2 N2 1.369(3) .
C2 C4 1.432(3) .
C3 N1 1.347(3) .
C3 C4 1.373(3) .
C4 C5 1.491(3) .
C5 O6 1.251(3) .
C5 O7 1.265(3) .
N1 Mn1 2.2476(19) .
O1 Mn1 2.206(2) .
O2 Mn1 2.2033(19) .
O3 Mn1 2.198(2) .
O5 Mn1 2.1475(16) 4_665
O7 Mn1 2.1359(18) 4_665
Mn1 O7 2.1359(18) 4_566
Mn1 O5 2.1475(16) 4_566
